data_4002974
loop_
_publ_author_name
'Wiscons, Ren A.'
'Coropceanu, Veaceslav'
'Matzger, Adam J.'

_publ_section_title
;
 Quaternary Charge-Transfer Solid Solutions: Electronic Tunability through
 Stoichiometry
;
_journal_issue 17
_journal_name_full 'Chemistry of Materials'
_journal_page_first 6598
_journal_paper_doi 10.1021/acs.chemmater.9b00502
_journal_volume 31
_journal_year 2019
_chemical_formula_moiety '0.5(C28 H24 Se2), Br2 C8 N2 O2'
_chemical_formula_sum 'C22 H12 Br2 N2 O2 Se'
_chemical_formula_weight 575.12
_chemical_name_systematic '2,3-dibromo-5,6-dicyanobenzioquinone 4,6-dimethyldibenzoselenophene'
_space_group_crystal_system orthorhombic
_space_group_IT_number 36
_space_group_name_Hall 'C 2c -2'
_space_group_name_H-M_alt 'C m c 21'
_symmetry_space_group_name_Hall 'C 2c -2'
_symmetry_space_group_name_H-M 'C m c 21'
_atom_sites_solution_hydrogens geom
_atom_sites_solution_primary direct
_audit_creation_date 2018-03-04
_audit_creation_method
;
Olex2 1.2-ac3
(compiled 2017.01.05 svn.r3372 for Rigaku Oxford Diffraction, GUI svn.r5289)
;
_cell_angle_alpha 90
_cell_angle_beta 90
_cell_angle_gamma 90
_cell_formula_units_Z 4
_cell_length_a 6.64274(17)
_cell_length_b 18.4437(5)
_cell_length_c 16.9726(4)
_cell_measurement_reflns_used 5411
_cell_measurement_temperature 298.48(10)
_cell_measurement_theta_max 76.6120
_cell_measurement_theta_min 2.6640
_cell_volume 2079.43(9)
_computing_cell_refinement 'CrysAlisPro 1.171.39.32e (Rigaku OD, 2017)'
_computing_data_collection 'CrysAlisPro 1.171.39.32e (Rigaku OD, 2017)'
_computing_data_reduction 'CrysAlisPro 1.171.39.32e (Rigaku OD, 2017)'
_computing_molecular_graphics 'Olex2 (Dolomanov et al., 2009)'
_computing_publication_material 'Olex2 (Dolomanov et al., 2009)'
_computing_structure_refinement 'ShelXL (Sheldrick, 2015)'
_computing_structure_solution 'ShelXS (Sheldrick, 2008)'
_diffrn_ambient_environment air
_diffrn_ambient_temperature 298.48(10)
_diffrn_detector 'CCD plate'
_diffrn_detector_type HyPix
_diffrn_measured_fraction_theta_full 1.000
_diffrn_measured_fraction_theta_max 1.000
_diffrn_measurement_details
;
List of Runs (angles in degrees, time in seconds):

  # Type    Start    End  Width  t~exp~   \w     \q     \k     \f   Frames
--------------------------------------------------------------------------
  1  \w    102.00 170.00   0.50    1.40    --  105.75  56.00 139.00  136
  2  \w     88.00 146.00   0.50    1.40    --  105.75 105.00  11.00  116
  3  \w     71.00 118.00   0.50    0.40    --   50.49 125.00   0.00   94
  4  \w     71.00 104.00   0.50    0.40    --   50.49 125.00-150.00   66
  5  \w    -47.00 -14.00   0.50    1.40    --  -84.50  37.00-120.00   66
  6  \w    -66.00 -16.00   0.50    1.40    --  -84.50  37.00 -30.00  100
  7  \w    -54.00 -17.00   0.50    1.40    --  -84.50  37.00 120.00   74
  8  \w   -107.00 -81.00   0.50    0.40    --  -50.49-125.00 -60.00   52
  9  \w     23.00  68.00   0.50    0.40    --   50.49 -70.00 153.00   90
 10  \w    -10.00  20.00   0.50    0.40    --   50.49 -70.00 153.00   60
 11  \w     40.00  65.00   0.50    1.40    --  105.75 -19.00 -60.00   50
 12  \w     35.00  66.00   0.50    1.40    --  105.75 -19.00  30.00   62
 13  \w     36.00  61.00   0.50    1.40    --  105.75 -37.00 -30.00   50
 14  \w     39.00  68.00   0.50    1.40    --  105.75 -37.00-180.00   58
 15  \w     33.00  58.00   0.50    1.40    --  105.75 -37.00   0.00   50
 16  \w     32.00  75.00   0.50    1.40    --  105.75 -19.00-150.00   86
 17  \w     71.00  97.00   0.50    1.40    --  105.75 -70.00 153.00   52
 18  \w     37.00  62.00   0.50    1.40    --  105.75 -70.00 153.00   50
 19  \w   -153.00-121.00   0.50    1.40    --  -84.50 -19.00-180.00   64
 20  \w   -109.00 -83.00   0.50    1.40    --  -84.50 -19.00-180.00   52
;
_diffrn_measurement_device 'four-circle diffractometer'
_diffrn_measurement_device_type 'XtaLAB Synergy, Single source at home/near, HyPix'
_diffrn_measurement_method '\w scans'
_diffrn_orient_matrix_type 'CrysAlisPro convention (1999,Acta A55,543-557)'
_diffrn_orient_matrix_UB_11 0.0560842000
_diffrn_orient_matrix_UB_12 -0.0628877000
_diffrn_orient_matrix_UB_13 0.0555507000
_diffrn_orient_matrix_UB_21 0.1448612000
_diffrn_orient_matrix_UB_22 0.0504118000
_diffrn_orient_matrix_UB_23 0.0449738000
_diffrn_orient_matrix_UB_31 -0.1721489000
_diffrn_orient_matrix_UB_32 0.0219627000
_diffrn_orient_matrix_UB_33 0.0559582000
_diffrn_radiation_monochromator mirror
_diffrn_radiation_probe x-ray
_diffrn_radiation_type CuK\a
_diffrn_radiation_wavelength 1.54184
_diffrn_reflns_av_R_equivalents 0.0284
_diffrn_reflns_av_unetI/netI 0.0252
_diffrn_reflns_Laue_measured_fraction_full 1.000
_diffrn_reflns_Laue_measured_fraction_max 1.000
_diffrn_reflns_limit_h_max 7
_diffrn_reflns_limit_h_min -7
_diffrn_reflns_limit_k_max 20
_diffrn_reflns_limit_k_min -21
_diffrn_reflns_limit_l_max 20
_diffrn_reflns_limit_l_min -19
_diffrn_reflns_number 5579
_diffrn_reflns_point_group_measured_fraction_full 0.837
_diffrn_reflns_point_group_measured_fraction_max 0.837
_diffrn_reflns_theta_full 66.550
_diffrn_reflns_theta_max 66.550
_diffrn_reflns_theta_min 4.795
_diffrn_source 'micro-focus sealed X-ray tube'
_diffrn_source_type 'PhotonJet (Cu) X-ray Source'
_exptl_absorpt_coefficient_mu 7.125
_exptl_absorpt_correction_T_max 1.00000
_exptl_absorpt_correction_T_min 0.59008
_exptl_absorpt_correction_type multi-scan
_exptl_absorpt_process_details
;
CrysAlisPro 1.171.39.32e (Rigaku Oxford Diffraction, 2017)
Empirical absorption correction using spherical harmonics,
 implemented in SCALE3 ABSPACK scaling algorithm.
;
_exptl_crystal_colour 'metallic dark brown'
_exptl_crystal_colour_lustre metallic
_exptl_crystal_colour_modifier dark
_exptl_crystal_colour_primary brown
_exptl_crystal_density_diffrn 1.837
_exptl_crystal_description prism
_exptl_crystal_F_000 1112
_exptl_crystal_preparation 'solvent evaporation'
_exptl_crystal_size_max 0.358
_exptl_crystal_size_mid 0.044
_exptl_crystal_size_min 0.026
_refine_diff_density_max 0.263
_refine_diff_density_min -0.216
_refine_diff_density_rms 0.066
_refine_ls_abs_structure_details
;
 Flack x determined using 624 quotients [(I+)-(I-)]/[(I+)+(I-)]
 (Parsons, Flack and Wagner, Acta Cryst. B69 (2013) 249-259).
;
_refine_ls_abs_structure_Flack -0.04(2)
_refine_ls_extinction_coef 0.00021(4)
_refine_ls_extinction_expression Fc^*^=kFc[1+0.001xFc^2^\l^3^/sin(2\q)]^-1/4^
_refine_ls_extinction_method 'SHELXL-2017/1 (Sheldrick 2017)'
_refine_ls_goodness_of_fit_ref 1.074
_refine_ls_hydrogen_treatment constr
_refine_ls_matrix_type full
_refine_ls_number_parameters 178
_refine_ls_number_reflns 1676
_refine_ls_number_restraints 1
_refine_ls_restrained_S_all 1.074
_refine_ls_R_factor_all 0.0221
_refine_ls_R_factor_gt 0.0210
_refine_ls_shift/su_max 0.000
_refine_ls_shift/su_mean 0.000
_refine_ls_structure_factor_coef Fsqd
_refine_ls_weighting_details 'w=1/[\s^2^(Fo^2^)+(0.0334P)^2^+0.3876P] where P=(Fo^2^+2Fc^2^)/3'
_refine_ls_weighting_scheme calc
_refine_ls_wR_factor_gt 0.0547
_refine_ls_wR_factor_ref 0.0549
_reflns_Friedel_coverage 0.615
_reflns_Friedel_fraction_full 0.662
_reflns_Friedel_fraction_max 0.662
_reflns_number_gt 1652
_reflns_number_total 1676
_reflns_threshold_expression 'I > 2\s(I)'
_cod_data_source_file cm9b00502_si_006.cif
_cod_data_source_block exp_74
_cod_original_cell_volume 2079.42(9)
_cod_database_code 4002974
_shelx_shelxl_version_number 2017/1
_chemical_oxdiff_formula 'C24 H24 N24 O24 Se24 Br24 '
_shelx_space_group_comment
;
The symmetry employed for this shelxl refinement is uniquely defined
by the following loop, which should always be used as a source of
symmetry information in preference to the above space-group names.
They are only intended as comments.
;
_diffrn_oxdiff_ac3_digest_frames
;
0190b342717f9b69603d0bc8b0f495417c01428bf7a
;
_reflns_odcompleteness_completeness 100.00
_reflns_odcompleteness_iscentric 1
_reflns_odcompleteness_theta 66.97
_olex2_refinement_description
;
1. Fixed Uiso
 At 1.2 times of:
  All C(H) groups
 At 1.5 times of:
  All C(H,H,H) groups
2. Others
 Fixed Sof: H21A(0.5) H21B(0.5) H21C(0.5) H22A(0.5) H22B(0.5) H22C(0.5)
3.a Aromatic/amide H refined with riding coordinates:
 C9(H9), C10(H10), C16(H16), C17(H17), C11(H11), C18(H18)
3.b Idealised Me refined as rotating group:
 C21(H21A,H21B,H21C), C22(H22A,H22B,H22C)
;
_olex2_exptl_crystal_mounting_method MiTGen
_olex2_submission_special_instructions 'No special instructions were received'
_oxdiff_exptl_absorpt_empirical_details
;
Empirical correction (ABSPACK) includes:
- Absorption correction using spherical harmonics
- Frame scaling
;
_oxdiff_exptl_absorpt_empirical_full_max 1.316
_oxdiff_exptl_absorpt_empirical_full_min 0.587

loop_
_space_group_symop_operation_xyz
'x, y, z'
'-x, -y, z+1/2'
'-x, y, z'
'x, -y, z+1/2'
'x+1/2, y+1/2, z'
'-x+1/2, -y+1/2, z+1/2'
'-x+1/2, y+1/2, z'
'x+1/2, -y+1/2, z+1/2'

loop_
_atom_site_label
_atom_site_type_symbol
_atom_site_fract_x
_atom_site_fract_y
_atom_site_fract_z
_atom_site_U_iso_or_equiv
_atom_site_adp_type
_atom_site_occupancy
_atom_site_site_symmetry_order
_atom_site_calc_flag
_atom_site_refinement_flags_posn
_atom_site_refinement_flags_adp
_atom_site_refinement_flags_occupancy
_atom_site_disorder_assembly
_atom_site_disorder_group
Se1 Se 0.000000 -0.32061(3) -0.29808(3) 0.04439(18) Uani 1 2 d S T P . .
Br2 Br -0.500000 -0.26712(5) -0.62262(5) 0.0772(3) Uani 1 2 d S T P . .
Br1 Br -0.500000 -0.45074(5) -0.60027(5) 0.0676(3) Uani 1 2 d S T P . .
C8 C -0.500000 -0.4025(3) -0.2923(4) 0.0479(13) Uani 1 2 d S T P . .
C21 C 0.000000 -0.4934(5) -0.2489(6) 0.064(2) Uani 1 2 d S T P . .
H21A H -0.136201 -0.495766 -0.230139 0.096 Uiso 0.5 1 calc GR . . A -1
H21B H 0.071382 -0.456239 -0.220874 0.096 Uiso 0.5 1 calc GR . . A -1
H21C H 0.064819 -0.539294 -0.240342 0.096 Uiso 0.5 1 calc GR . . A -1
O1 O -0.500000 -0.4839(2) -0.4264(4) 0.0592(12) Uani 1 2 d S T P . .
C19 C 0.000000 -0.3100(3) -0.4595(4) 0.0437(14) Uani 1 2 d S T P . .
C7 C -0.500000 -0.2479(3) -0.3117(4) 0.0472(14) Uani 1 2 d S T P . .
C6 C -0.500000 -0.3697(3) -0.3683(4) 0.0402(11) Uani 1 2 d S T P . .
C4 C -0.500000 -0.2630(4) -0.4573(4) 0.0459(15) Uani 1 2 d S T P . .
C13 C 0.000000 -0.4048(3) -0.3623(4) 0.0421(12) Uani 1 2 d S T P . .
C12 C 0.000000 -0.4765(4) -0.3343(5) 0.0514(17) Uani 1 2 d S T P . .
C5 C -0.500000 -0.2969(3) -0.3776(4) 0.0393(12) Uani 1 2 d S T P . .
C1 C -0.500000 -0.4192(3) -0.4372(4) 0.0422(13) Uani 1 2 d S T P . .
C3 C -0.500000 -0.3131(4) -0.5252(4) 0.0470(15) Uani 1 2 d S T P . .
C20 C 0.000000 -0.3878(3) -0.4422(4) 0.0425(14) Uani 1 2 d S T P . .
C2 C -0.500000 -0.3855(3) -0.5164(4) 0.0446(14) Uani 1 2 d S T P . .
O2 O -0.500000 -0.1977(2) -0.4639(3) 0.0617(14) Uani 1 2 d S T P . .
C15 C 0.000000 -0.1897(3) -0.3972(4) 0.0495(16) Uani 1 2 d S T P . .
N1 N -0.500000 -0.2090(3) -0.2595(4) 0.0646(16) Uani 1 2 d S T P . .
C14 C 0.000000 -0.2657(3) -0.3929(4) 0.0422(13) Uani 1 2 d S T P . .
C9 C 0.000000 -0.4439(4) -0.4963(5) 0.0544(16) Uani 1 2 d S T P . .
H9 H 0.000000 -0.433874 -0.550016 0.065 Uiso 1 2 calc RS T P . .
C10 C 0.000000 -0.5144(4) -0.4703(6) 0.062(2) Uani 1 2 d S T P . .
H10 H 0.000000 -0.552003 -0.506799 0.074 Uiso 1 2 calc RS T P . .
N2 N -0.500000 -0.4291(4) -0.2319(4) 0.0700(18) Uani 1 2 d S T P . .
C16 C 0.000000 -0.1608(4) -0.4716(6) 0.0616(19) Uani 1 2 d S T P . .
H16 H 0.000000 -0.110685 -0.477489 0.074 Uiso 1 2 calc RS T P . .
C17 C 0.000000 -0.2037(4) -0.5378(5) 0.0628(18) Uani 1 2 d S T P . .
H17 H 0.000000 -0.181634 -0.587041 0.075 Uiso 1 2 calc RS T P . .
C11 C 0.000000 -0.5303(4) -0.3904(6) 0.063(2) Uani 1 2 d S T P . .
H11 H 0.000000 -0.578529 -0.374435 0.076 Uiso 1 2 calc RS T P . .
C22 C 0.000000 -0.1430(4) -0.3246(5) 0.0608(18) Uani 1 2 d S T P . .
H22A H 0.093799 -0.162237 -0.286998 0.091 Uiso 0.5 1 calc GR . . B -1
H22B H -0.132486 -0.142452 -0.302017 0.091 Uiso 0.5 1 calc GR . . B -1
H22C H 0.038688 -0.094483 -0.338429 0.091 Uiso 0.5 1 calc GR . . B -1
C18 C 0.000000 -0.2781(4) -0.5337(5) 0.0566(16) Uani 1 2 d S T P . .
H18 H 0.000000 -0.306226 -0.579176 0.068 Uiso 1 2 calc RS T P . .

loop_
_atom_site_aniso_label
_atom_site_aniso_U_11
_atom_site_aniso_U_22
_atom_site_aniso_U_33
_atom_site_aniso_U_23
_atom_site_aniso_U_13
_atom_site_aniso_U_12
Se1 0.0603(3) 0.0339(3) 0.0390(4) -0.0014(3) 0.000 0.000
Br2 0.1123(6) 0.0836(6) 0.0357(4) 0.0172(4) 0.000 0.000
Br1 0.0808(4) 0.0699(6) 0.0520(4) -0.0287(4) 0.000 0.000
C8 0.060(3) 0.042(3) 0.041(4) 0.006(3) 0.000 0.000
C21 0.079(4) 0.045(4) 0.068(5) 0.016(4) 0.000 0.000
O1 0.082(3) 0.031(2) 0.064(3) 0.001(2) 0.000 0.000
C19 0.054(3) 0.032(3) 0.045(4) -0.004(3) 0.000 0.000
C7 0.065(3) 0.037(3) 0.040(4) -0.004(3) 0.000 0.000
C6 0.051(3) 0.039(3) 0.031(3) 0.001(3) 0.000 0.000
C4 0.061(3) 0.034(3) 0.043(4) 0.002(3) 0.000 0.000
C13 0.046(2) 0.030(3) 0.050(3) -0.002(3) 0.000 0.000
C12 0.055(3) 0.034(3) 0.065(5) 0.000(3) 0.000 0.000
C5 0.056(3) 0.029(3) 0.033(3) 0.001(3) 0.000 0.000
C1 0.051(3) 0.033(3) 0.042(4) -0.001(3) 0.000 0.000
C3 0.062(3) 0.043(4) 0.036(4) 0.001(3) 0.000 0.000
C20 0.049(3) 0.031(3) 0.048(4) 0.000(3) 0.000 0.000
C2 0.061(3) 0.036(3) 0.036(3) -0.008(3) 0.000 0.000
O2 0.097(3) 0.028(2) 0.060(3) 0.010(2) 0.000 0.000
C15 0.062(3) 0.032(3) 0.054(4) 0.005(3) 0.000 0.000
N1 0.085(4) 0.051(4) 0.058(4) -0.019(3) 0.000 0.000
C14 0.050(3) 0.034(3) 0.042(4) 0.002(3) 0.000 0.000
C9 0.061(3) 0.045(4) 0.058(4) -0.012(3) 0.000 0.000
C10 0.072(4) 0.035(3) 0.079(6) -0.020(4) 0.000 0.000
N2 0.081(4) 0.073(5) 0.056(4) 0.027(4) 0.000 0.000
C16 0.087(5) 0.035(4) 0.063(5) 0.007(3) 0.000 0.000
C17 0.088(4) 0.045(4) 0.055(4) 0.021(4) 0.000 0.000
C11 0.065(4) 0.024(3) 0.101(7) 0.002(4) 0.000 0.000
C22 0.085(4) 0.036(3) 0.061(5) -0.003(3) 0.000 0.000
C18 0.075(4) 0.049(4) 0.046(4) 0.002(3) 0.000 0.000

loop_
_atom_type_symbol
_atom_type_description
_atom_type_scat_dispersion_real
_atom_type_scat_dispersion_imag
_atom_type_scat_source
C C 0.0181 0.0091 'International Tables Vol C Tables 4.2.6.8 and 6.1.1.4'
H H 0.0000 0.0000 'International Tables Vol C Tables 4.2.6.8 and 6.1.1.4'
Br Br -0.6763 1.2805 'International Tables Vol C Tables 4.2.6.8 and 6.1.1.4'
N N 0.0311 0.0180 'International Tables Vol C Tables 4.2.6.8 and 6.1.1.4'
O O 0.0492 0.0322 'International Tables Vol C Tables 4.2.6.8 and 6.1.1.4'
Se Se -0.7943 1.1372 'International Tables Vol C Tables 4.2.6.8 and 6.1.1.4'

loop_
_geom_angle_atom_site_label_1
_geom_angle_atom_site_label_2
_geom_angle_atom_site_label_3
_geom_angle
C13 Se1 C14 87.1(3)
N2 C8 C6 179.5(8)
C14 C19 C20 114.3(6)
C18 C19 C20 126.6(6)
C18 C19 C14 119.1(6)
N1 C7 C5 180.0(7)
C8 C6 C1 116.9(6)
C5 C6 C8 121.8(6)
C5 C6 C1 121.3(6)
C3 C4 C5 116.5(6)
O2 C4 C5 120.1(7)
O2 C4 C3 123.4(7)
C12 C13 Se1 125.1(5)
C20 C13 Se1 112.0(4)
C20 C13 C12 122.9(6)
C13 C12 C21 122.0(7)
C11 C12 C21 121.7(7)
C11 C12 C13 116.4(7)
C7 C5 C4 116.2(5)
C6 C5 C7 122.3(6)
C6 C5 C4 121.5(6)
O1 C1 C6 119.2(6)
O1 C1 C2 123.5(6)
C2 C1 C6 117.2(5)
C4 C3 Br2 114.2(5)
C2 C3 Br2 123.6(5)
C2 C3 C4 122.3(6)
C13 C20 C19 114.6(6)
C9 C20 C19 126.8(6)
C9 C20 C13 118.5(6)
C1 C2 Br1 115.0(4)
C3 C2 Br1 123.8(5)
C3 C2 C1 121.2(6)
C14 C15 C22 121.9(6)
C16 C15 C14 115.9(7)
C16 C15 C22 122.2(7)
C19 C14 Se1 111.9(5)
C19 C14 C15 122.8(6)
C15 C14 Se1 125.2(5)
C10 C9 C20 119.6(8)
C9 C10 C11 121.0(7)
C15 C16 C17 122.0(7)
C18 C17 C16 122.3(7)
C12 C11 C10 121.6(7)
C17 C18 C19 117.9(7)

loop_
_geom_bond_atom_site_label_1
_geom_bond_atom_site_label_2
_geom_bond_distance
Se1 C13 1.897(7)
Se1 C14 1.901(7)
Br2 C3 1.857(7)
Br1 C2 1.864(6)
C8 C6 1.426(9)
C8 N2 1.136(9)
C21 C12 1.482(12)
O1 C1 1.208(8)
C19 C20 1.465(9)
C19 C14 1.395(9)
C19 C18 1.391(11)
C7 C5 1.438(9)
C7 N1 1.141(9)
C6 C5 1.352(9)
C6 C1 1.482(9)
C4 C5 1.491(9)
C4 C3 1.477(10)
C4 O2 1.209(8)
C13 C12 1.405(10)
C13 C20 1.391(10)
C12 C11 1.376(11)
C1 C2 1.481(9)
C3 C2 1.344(9)
C20 C9 1.384(10)
C15 C14 1.403(9)
C15 C16 1.370(11)
C15 C22 1.504(11)
C9 C10 1.373(11)
C10 C11 1.387(13)
C16 C17 1.374(13)
C17 C18 1.373(11)
